data_1557047
loop_
_publ_author_name
'Liu, Cai-Ming'
'Xiong, Ren-Gen'
'You, Xiao-Zeng'
'Chen, Wei'

_publ_section_title
;
 A Two-Dimensional Square Network Inclusion Compound Incorporating Guest
 Molecules Through Both Hydrogen Bonding and Nonionic Electrostatic
 Attraction. Crystal Structure of
 [Cd(4,4'-bpy)2(H2O)2]-(ClO4)2.1.5(4,4'-bpy).(C6H4NO3Cl).H2O
;
_journal_name_full 'Acta Chemica Scandinavica'
_journal_page_first 1353
_journal_page_last 1358
_journal_paper_doi 10.3891/acta.chem.scand.52-1353
_journal_volume 52
_journal_year 1998
_chemical_formula_sum 'C41 H38 Cd Cl3 N8 O14'
_chemical_formula_weight 1085.54
_space_group_IT_number 3
_space_group_name_Hall 'P 2y'
_space_group_name_H-M_alt 'P 1 2 1'
_symmetry_cell_setting monoclinic
_symmetry_Int_Tables_number 3
_symmetry_space_group_name_Hall 'P 2y'
_symmetry_space_group_name_H-M 'P 1 2 1'
_cell_angle_alpha 90.
_cell_angle_beta 92.386(6)
_cell_angle_gamma 90.
_cell_formula_units_Z 2
_cell_length_a 11.7365(8)
_cell_length_b 11.7808(7)
_cell_length_c 16.851(1)
_cell_volume 2327.9(3)
_diffrn_ambient_temperature 300
_diffrn_radiation_probe x-ray
_diffrn_radiation_type MoK\a
_diffrn_radiation_wavelength 0.71069
_exptl_absorpt_coefficient_mu 0.715
_exptl_crystal_density_diffrn 1.549
_exptl_crystal_F_000 1102
_refine_ls_goodness_of_fit_ref 1.065
_refine_ls_number_parameters 606
_refine_ls_number_reflns 3862
_refine_ls_R_factor_all 0.0419
_refine_ls_R_factor_gt 0.0351
_refine_ls_wR_factor_gt 0.0813
_refine_ls_wR_factor_ref 0.0843
_cod_data_source_file Acta-Chem-Scand-1998-52-1353.cif
_cod_data_source_block 1
_cod_original_sg_symbol_H-M 'P 2'
_cod_original_formula_sum 'C41 H38 N8 O14 Cl3 Cd'
_cod_database_code 1557047

loop_
_space_group_symop_id
_space_group_symop_operation_xyz
1 x,y,z
2 -x,y,-z

loop_
_atom_site_label
_atom_site_type_symbol
_atom_site_thermal_displace_type
_atom_site_fract_x
_atom_site_fract_y
_atom_site_fract_z
_atom_site_occupancy
_atom_site_U_iso_or_equiv
_atom_site_calc_flag
_atom_site_refinement_flags
_atom_site_disorder_assembly
_atom_site_disorder_group
Cd Cd Uiso 0.00000 0.17290(10) 0.50000 1.000 0.0260(10) . . . .
Cd' Cd Uiso 0.00000 -0.00020(10) 0.00000 1.000 0.0280(10) . . . .
Cl1 Cl Uiso 0.6030(3) 0.4865(4) 0.4146(2) 1.000 0.1300(10) . . . .
O1 O Uiso -0.0057(4) 0.1653(6) 0.3626(3) 1.000 0.0420(10) . . . .
N1 N Uiso 0.00000 -0.6249(9) 0.50000 1.000 0.037(3) . . . .
N2 N Uiso 0.00000 -0.0277(7) 0.50000 1.000 0.035(2) . . . .
N3 N Uiso 0.1983(4) 0.1825(7) 0.5013(3) 1.000 0.0320(10) . . . .
C1 C Uiso 0.0431(7) -0.0850(7) 0.5628(4) 1.000 0.038(2) . . . .
O1' O Uiso -0.0005(4) -0.0066(7) 0.1378(3) 1.000 0.050(2) . . . .
C2 C Uiso 0.0459(7) -0.2029(7) 0.5644(5) 1.000 0.039(2) . . . .
C3 C Uiso 0.00000 -0.2651(10) 0.50000 1.000 0.030(3) . . . .
C4 C Uiso 0.00000 -0.3875(11) 0.50000 1.000 0.035(3) . . . .
C5 C Uiso 0.0845(6) -0.4517(6) 0.5392(5) 1.000 0.039(2) . . . .
C6 C Uiso 0.0832(6) -0.5677(7) 0.5382(5) 1.000 0.039(2) . . . .
C7 C Uiso 0.2542(5) 0.2156(7) 0.4373(4) 1.000 0.043(2) . . . .
C8 C Uiso 0.3692(5) 0.2211(7) 0.4342(4) 1.000 0.044(2) . . . .
C9 C Uiso 0.4378(5) 0.1928(6) 0.5005(4) 1.000 0.035(2) . . . .
C10 C Uiso 0.3813(6) 0.1606(8) 0.5682(4) 1.000 0.042(2) . . . .
C11 C Uiso 0.2628(5) 0.1552(6) 0.5649(4) 1.000 0.038(2) . . . .
N1' N Uiso 0.00000 -0.8020(9) 0.00000 1.000 0.042(3) . . . .
N2' N Uiso 0.00000 -0.1975(8) 0.00000 1.000 0.035(3) . . . .
Cl3 Cl Uiso 0.3752(2) 0.2597(2) 0.19210(10) 1.000 0.0700(10) . . . .
C1' C Uiso 0.0457(7) -0.2583(7) 0.0605(5) 1.000 0.044(2) . . . .
O2 O Uiso 0.1263(14) 0.6343(17) 0.2815(10) 0.500 0.116(6) . . . .
O2' O Uiso 0.1390(19) 0.572(2) 0.2502(15) 0.500 0.103(9) . . . .
C2' C Uiso 0.0475(7) -0.3764(7) 0.0631(5) 1.000 0.042(2) . . . .
O3 O Uiso 0.1712(10) 0.4836(13) 0.3584(7) 0.500 0.090(5) . . . .
O3' O Uiso 0.172(2) 0.576(3) 0.3700(17) 0.500 0.125(11) . . . .
C3' C Uiso 0.00000 -0.4357(10) 0.00000 1.000 0.034(3) . . . .
O4 O Uiso 0.2840(5) 0.7027(7) 0.1827(4) 1.000 0.089(2) . . . .
C4' C Uiso 0.00000 -0.5660(10) 0.00000 1.000 0.040(3) . . . .
C5' C Uiso 0.0707(8) -0.6252(8) 0.0507(5) 1.000 0.049(2) . . . .
C6' C Uiso 0.0676(7) -0.7416(8) 0.0499(5) 1.000 0.047(2) . . . .
Cl2 Cl Uiso 0.2537(2) -0.1099(2) -0.24780(10) 1.000 0.0580(10) . . . .
N6 N Uiso 0.1968(8) 0.5713(13) 0.3115(6) 1.000 0.116(4) . . . .
C22 C Uiso 0.3192(7) 0.5947(9) 0.3012(5) 1.000 0.068(2) . . . .
C23 C Uiso 0.3567(8) 0.6542(7) 0.2376(5) 1.000 0.063(2) . . . .
C24 C Uiso 0.4727(7) 0.6610(8) 0.2307(5) 1.000 0.065(2) . . . .
C25 C Uiso 0.5484(7) 0.6122(8) 0.2845(5) 1.000 0.067(2) . . . .
C26 C Uiso 0.5071(7) 0.5537(9) 0.3482(5) 1.000 0.066(2) . . . .
C27 C Uiso 0.3929(8) 0.5440(9) 0.3565(5) 1.000 0.070(2) . . . .
N4 N Uiso -0.3572(6) 0.6563(7) -0.0374(4) 1.000 0.068(2) . . . .
N5 N Uiso -0.1438(6) 0.3001(6) 0.2702(4) 1.000 0.064(2) . . . .
C12 C Uiso -0.0979(7) 0.4015(9) 0.2545(5) 1.000 0.069(2) . . . .
C13 C Uiso -0.1450(6) 0.4754(7) 0.1984(4) 1.000 0.054(2) . . . .
C14 C Uiso -0.2406(6) 0.4452(6) 0.1548(4) 1.000 0.042(2) . . . .
C15 C Uiso -0.2873(5) 0.5185(6) 0.0899(4) 1.000 0.043(2) . . . .
C16 C Uiso -0.2804(7) 0.6355(6) 0.0941(4) 1.000 0.051(2) . . . .
C17 C Uiso -0.3158(7) 0.6986(7) 0.0303(4) 1.000 0.059(2) . . . .
C18 C Uiso -0.3668(7) 0.5443(8) -0.0413(4) 1.000 0.064(2) . . . .
C19 C Uiso -0.3349(6) 0.4723(6) 0.0200(4) 1.000 0.051(2) . . . .
C20 C Uiso -0.2890(7) 0.3413(7) 0.1720(5) 1.000 0.059(2) . . . .
C21 C Uiso -0.2370(9) 0.2728(8) 0.2290(6) 1.000 0.076(3) . . . .
N7 N Uiso 0.7106(6) -0.0961(7) 0.6554(5) 1.000 0.069(2) . . . .
C28 C Uiso 0.5430(6) -0.1275(6) 0.5332(4) 1.000 0.050(2) . . . .
C29 C Uiso 0.6573(7) -0.1465(9) 0.5209(5) 1.000 0.074(3) . . . .
C30 C Uiso 0.7350(7) -0.1268(10) 0.5822(6) 1.000 0.080(3) . . . .
C31 C Uiso 0.5993(7) -0.0831(9) 0.6674(5) 1.000 0.069(2) . . . .
C32 C Uiso 0.5165(7) -0.0992(8) 0.6096(5) 1.000 0.063(2) . . . .
C7' C Uiso 0.2516(5) 0.0556(6) -0.0543(4) 1.000 0.041(2) . . . .
C8' C Uiso 0.3685(5) 0.0587(6) -0.0601(4) 1.000 0.042(2) . . . .
O9 O Uiso 0.3940(13) 0.2613(9) 0.1133(5) 1.000 0.183(6) . . . .
C9' C Uiso 0.4362(5) 0.0185(6) 0.0020(4) 1.000 0.029(2) . . . .
O10 O Uiso 0.4508(13) 0.1706(13) 0.2257(7) 0.500 0.108(6) . . . .
C10' C Uiso 0.3836(5) -0.0245(7) 0.0671(4) 1.000 0.033(2) . . . .
O10' O Uiso 0.355(4) 0.148(4) 0.223(2) 0.500 0.184(16) . . . .
O11 O Uiso 0.2674(17) 0.229(2) 0.1964(11) 0.500 0.149(8) . . . .
C11' C Uiso 0.2676(5) -0.0271(6) 0.0684(4) 1.000 0.035(2) . . . .
O11' O Uiso 0.270(3) 0.321(4) 0.215(2) 0.500 0.170(16) . . . .
O12 O Uiso 0.4114(16) 0.3620(19) 0.2208(11) 0.500 0.142(7) . . . .
O12' O Uiso 0.455(3) 0.304(3) 0.2489(17) 0.500 0.132(11) . . . .
O5 O Uiso 0.3597(6) -0.1165(9) -0.2067(5) 1.000 0.125(3) . . . .
O6 O Uiso 0.2570(6) -0.1833(8) -0.3138(4) 1.000 0.105(3) . . . .
O7 O Uiso 0.1735(9) -0.1484(8) -0.1942(6) 1.000 0.151(4) . . . .
O8 O Uiso 0.2195(10) -0.0020(8) -0.2705(5) 1.000 0.149(4) . . . .
Ow O Uiso 0.1440(4) 0.0538(6) 0.2614(3) 1.000 0.066(2) . . . .
N3' N Uiso 0.2011(4) 0.131(7) 0.080(3) 1.000 0.0330(10) . . . .

loop_
_atom_type_symbol
_atom_type_description
_atom_type_scat_dispersion_real
_atom_type_scat_dispersion_imag
_atom_type_scat_source
C C 0.0033 0.0016 ' International Tables Vol C Tables 4.2.6.8 and 6.1.1.4'
Cd Cd -0.8075 1.2024 ' International Tables Vol C Tables 4.2.6.8 and 6.1.1.4'
Cl Cl 0.1484 0.1585 ' International Tables Vol C Tables 4.2.6.8 and 6.1.1.4'
N N 0.0061 0.0033 ' International Tables Vol C Tables 4.2.6.8 and 6.1.1.4'
O O 0.0106 0.0060 ' International Tables Vol C Tables 4.2.6.8 and 6.1.1.4'

loop_
_geom_angle_atom_site_label_1
_geom_angle_atom_site_label_2
_geom_angle_atom_site_label_3
_geom_angle
_geom_angle_site_symmetry_1
_geom_angle_site_symmetry_2
_geom_angle_site_symmetry_3
_geom_angle_publ_flag
O1 Cd N2 87.78(18) . . . yes
O1 Cd N3 89.92(17) . . . yes
O1 Cd N1 92.22(18) . . 1_565 yes
O1 Cd O1 175.6(3) . . 2_556 yes
O1 Cd N3 90.30(17) . . 2_556 yes
N2 Cd N3 92.8(2) . . . yes
N1 Cd N2 180.00 1_565 . . yes
O1 Cd N2 87.78(18) 2_556 . . yes
N2 Cd N3 92.8(2) . . 2_556 yes
N1 Cd N3 87.2(2) 1_565 . . yes
O1 Cd N3 90.30(17) 2_556 . . yes
N3 Cd N3 174.4(3) . . 2_556 yes
O1 Cd N1 92.22(18) 2_556 . 1_565 yes
N1 Cd N3 87.2(2) 1_565 . 2_556 yes
O1 Cd N3 89.92(17) 2_556 . 2_556 yes
O1' Cd' N1' 91.9(2) 2_555 . 1_565 yes
O1' Cd' N2' 88.1(2) 2_555 . . yes
O1' Cd' N1' 91.9(2) . . 1_565 yes
O1' Cd' O1' 176.3(3) . . 2_555 yes
O1' Cd' N2' 88.1(2) . . . yes
N1' Cd' N2' 180.00 1_565 . . yes
Cd N1 C6 120.4(5) 1_545 . 2_556 yes
Cd N1 C6 120.4(5) 1_545 . . yes
C6 N1 C6 119.1(9) . . 2_556 yes
Cd N2 C1 120.3(5) . . . yes
Cd N2 C1 120.3(5) . . 2_556 yes
C1 N2 C1 119.3(8) . . 2_556 yes
Cd N3 C7 121.9(4) . . . yes
Cd N3 C11 122.2(4) . . . yes
C7 N3 C11 116.0(5) . . . yes
N2 C1 C2 121.9(7) . . . yes
C1 C2 C3 120.0(8) . . . no
C2 C3 C2 116.8(10) . . 2_556 no
C2 C3 C4 121.6(5) 2_556 . . no
C2 C3 C4 121.6(5) . . . no
C5 C4 C5 114.2(10) . . 2_556 no
C3 C4 C5 122.9(5) . . . no
C3 C4 C5 122.9(5) . . 2_556 no
C4 C5 C6 122.0(8) . . . no
N1 C6 C5 121.3(8) . . . yes
N3 C7 C8 124.5(6) . . . yes
C7 C8 C9 120.2(6) . . . no
C8 C9 C10 116.3(6) . . . no
C8 C9 C9 122.4(6) . . 2_656 no
C9 C9 C10 121.2(6) 2_656 . . no
C9 C10 C11 119.2(6) . . . no
N3 C11 C10 123.9(6) . . . yes
Cd' N1' C6' 122.2(5) 1_545 . . yes
C6' N1' C6' 115.7(9) . . 2_555 yes
Cd' N1' C6' 122.2(5) 1_545 . 2_555 yes
Cd' N2' C1' 122.3(5) . . . yes
Cd' N2' C1' 122.3(5) . . 2_555 yes
C1' N2' C1' 115.4(8) . . 2_555 yes
O10 Cl3 O12 108.7(10) . . . yes
O10 Cl3 O12' 68.3(15) . . . yes
O10' Cl3 O11 64(2) . . . yes
O10' Cl3 O11' 101(2) . . . yes
O10' Cl3 O12 137.4(17) . . . yes
O10' Cl3 O12' 102(2) . . . yes
O9 Cl3 O10 105.5(7) . . . yes
O9 Cl3 O10' 113.8(15) . . . yes
O9 Cl3 O11 104.7(10) . . . yes
O9 Cl3 O11' 114.6(15) . . . yes
O9 Cl3 O12 106.0(9) . . . yes
O9 Cl3 O12' 121.9(14) . . . yes
O10 Cl3 O10' 47(2) . . . yes
O10 Cl3 O11 110.3(12) . . . yes
O10 Cl3 O11' 137.4(15) . . . yes
O11 Cl3 O12 120.6(13) . . . yes
O11 Cl3 O12' 132.4(15) . . . yes
O11' Cl3 O12 74.3(18) . . . yes
O11' Cl3 O12' 100(2) . . . yes
O12 Cl3 O12' 40.7(16) . . . yes
O11 Cl3 O11' 46.7(19) . . . yes
N2' C1' C2' 124.3(8) . . . yes
O2' O2 O3' 97(2) . . . yes
O3' O2 N6 37.1(12) . . . yes
O2' O2 N6 68(2) . . . yes
O2 O2' N6 67(2) . . . yes
C1' C2' C3' 118.7(8) . . . no
O3' O3 N6 49.2(17) . . . yes
C2' C3' C2' 118.7(10) . . 2_555 no
C2' C3' C4' 120.6(5) 2_555 . . no
O3 O3' N6 77(2) . . . yes
C2' C3' C4' 120.6(5) . . . no
O2 O3' O3 104(2) . . . yes
O2 O3' N6 44.3(14) . . . yes
C3' C4' C5' 120.9(6) . . . no
C3' C4' C5' 120.9(6) . . 2_555 no
C5' C4' C5' 118.2(10) . . 2_555 no
C4' C5' C6' 119.5(9) . . . no
N1' C6' C5' 123.6(8) . . . yes
O6 Cl2 O8 111.3(5) . . . yes
O5 Cl2 O6 107.6(5) . . . yes
O7 Cl2 O8 106.3(6) . . . yes
O6 Cl2 O7 110.5(5) . . . yes
O5 Cl2 O7 105.6(6) . . . yes
O5 Cl2 O8 115.4(6) . . . yes
O2 N6 O3' 99(2) . . . yes
O2 N6 O3 123.6(12) . . . yes
O2 N6 O2' 44.7(15) . . . yes
O2' N6 O3 112.1(15) . . . yes
O3' N6 C22 114.3(16) . . . yes
O3 N6 C22 117.0(10) . . . yes
O3 N6 O3' 54(2) . . . yes
O2' N6 O3' 129.7(19) . . . yes
O2 N6 C22 119.2(14) . . . yes
O2' N6 C22 114.2(14) . . . yes
C23 C22 C27 122.5(8) . . . no
N6 C22 C23 122.2(8) . . . yes
N6 C22 C27 115.1(9) . . . yes
O4 C23 C22 122.4(8) . . . yes
O4 C23 C24 121.0(8) . . . yes
C22 C23 C24 116.6(8) . . . no
C23 C24 C25 122.5(8) . . . no
C24 C25 C26 119.0(8) . . . no
C25 C26 C27 120.1(8) . . . no
Cl1 C26 C27 120.6(7) . . . yes
Cl1 C26 C25 119.2(6) . . . yes
C22 C27 C26 119.2(8) . . . no
C17 N4 C18 116.5(7) . . . yes
C12 N5 C21 116.6(8) . . . yes
N5 C12 C13 122.9(8) . . . yes
C12 C13 C14 120.1(8) . . . no
C13 C14 C15 121.1(6) . . . no
C15 C14 C20 121.8(6) . . . no
C13 C14 C20 117.0(7) . . . no
C14 C15 C19 121.3(6) . . . no
C14 C15 C16 121.6(6) . . . no
C16 C15 C19 117.0(6) . . . no
C15 C16 C17 119.3(7) . . . no
N4 C17 C16 124.6(8) . . . yes
N4 C18 C19 123.8(7) . . . yes
C15 C19 C18 118.7(7) . . . no
C14 C20 C21 119.3(8) . . . no
N5 C21 C20 124.1(9) . . . yes
C30 N7 C31 114.9(8) . . . yes
C28 C28 C32 122.3(7) 2_656 . . no
C28 C28 C29 121.5(6) 2_656 . . no
C29 C28 C32 115.9(7) . . . no
C28 C29 C30 118.6(8) . . . no
N7 C30 C29 125.8(8) . . . yes
N7 C31 C32 123.3(8) . . . yes
C28 C32 C31 121.4(8) . . . no
C7' C8' C9' 118.9(6) . . . no
C8' C9' C10' 118.0(6) . . . no
C9' C9' C10' 121.1(6) 2_655 . . no
C8' C9' C9' 120.9(6) . . 2_655 no
Cl3 O10 O12' 54.1(13) . . . yes
O10' O10 O12' 105(3) . . . yes
Cl3 O10 O10' 65(2) . . . yes
C9' C10' C11' 120.1(6) . . . no
Cl3 O10' O11 54.2(19) . . . yes
O10 O10' O11 122(4) . . . yes
Cl3 O10' O10 68(2) . . . yes
O10' O11 O11' 122(3) . . . yes
Cl3 O11 O10' 62(2) . . . yes
Cl3 O11 O11' 75(2) . . . yes
Cl3 O11' O12 49.3(13) . . . yes
Cl3 O11' O11 59(2) . . . yes
O11 O11' O12 107(3) . . . yes
Cl3 O12 O12' 73(2) . . . yes
Cl3 O12 O11' 56.4(17) . . . yes
O11' O12 O12' 109(3) . . . yes
O10 O12' O12 124(3) . . . yes
Cl3 O12' O10 57.6(14) . . . yes
Cl3 O12' O12 67(2) . . . yes

loop_
_geom_bond_atom_site_label_1
_geom_bond_atom_site_label_2
_geom_bond_distance
_geom_bond_site_symmetry_1
_geom_bond_site_symmetry_2
_geom_bond_publ_flag
Cd O1 2.315(5) . . yes
Cd N2 2.363(8) . . yes
Cd N3 2.329(5) . . yes
Cd N1 2.382(11) . 1_565 yes
Cd O1 2.315(5) . 2_556 yes
Cd N3 2.329(5) . 2_556 yes
Cd' N2' 2.324(9) . . yes
Cd' N1' 2.335(11) . 1_565 yes
Cd' O1' 2.324(5) . . yes
Cd' O1' 2.324(5) . 2_555 yes
Cl1 C26 1.744(10) . . yes
N1 C6 1.330(9) . 2_556 yes
N1 C6 1.330(9) . . yes
N2 C1 1.337(8) . . yes
N2 C1 1.337(8) . 2_556 yes
N3 C11 1.326(8) . . yes
N3 C7 1.343(9) . . yes
C1 C2 1.390(12) . . no
C2 C3 1.399(10) . . no
C3 C4 1.442(18) . . no
C4 C5 1.392(10) . 2_556 no
C4 C5 1.392(10) . . no
C5 C6 1.367(11) . . no
C7 C8 1.354(8) . . no
C8 C9 1.390(9) . . no
C9 C9 1.461(8) . 2_656 no
C9 C10 1.396(10) . . no
C10 C11 1.391(9) . . no
N1' C6' 1.337(10) . 2_555 yes
N1' C6' 1.337(10) . . yes
N2' C1' 1.340(10) . . yes
N2' C1' 1.340(10) . 2_555 yes
Cl3 O9 1.355(9) . . yes
Cl3 O10 1.472(15) . . yes
Cl3 O12' 1.41(3) . . yes
Cl3 O11 1.32(2) . . yes
Cl3 O11' 1.50(4) . . yes
Cl3 O10' 1.44(5) . . yes
Cl3 O12 1.36(2) . . yes
C1' C2' 1.392(12) . . no
O2 N6 1.21(2) . . yes
O2 O3' 1.71(3) . . yes
O2 O2' 0.92(3) . . yes
O2' N6 1.21(3) . . yes
C2' C3' 1.371(10) . . no
O3 O3' 1.11(4) . . yes
O3 N6 1.342(19) . . yes
O3' N6 1.04(3) . . yes
C3' C4' 1.535(17) . . no
O4 C23 1.358(11) . . yes
C4' C5' 1.359(11) . 2_555 no
C4' C5' 1.359(11) . . no
C5' C6' 1.372(13) . . no
Cl2 O6 1.411(8) . . yes
Cl2 O5 1.401(8) . . yes
Cl2 O7 1.407(10) . . yes
Cl2 O8 1.382(10) . . yes
N6 C22 1.480(13) . . yes
C22 C23 1.369(12) . . no
C22 C27 1.381(13) . . no
C23 C24 1.374(12) . . no
C24 C25 1.369(12) . . no
C25 C26 1.380(12) . . no
C26 C27 1.358(12) . . no
N4 C17 1.319(10) . . yes
N4 C18 1.326(13) . . yes
N5 C21 1.311(12) . . yes
N5 C12 1.341(12) . . yes
C12 C13 1.383(12) . . no
C13 C14 1.363(10) . . no
C14 C15 1.481(10) . . no
C14 C20 1.385(11) . . no
C15 C19 1.393(10) . . no
C15 C16 1.382(10) . . no
C16 C17 1.358(10) . . no
C18 C19 1.376(11) . . no
C20 C21 1.378(13) . . no
N7 C31 1.339(11) . . yes
N7 C30 1.328(13) . . yes
C28 C32 1.378(11) . . no
C28 C28 1.475(10) . 2_656 no
C28 C29 1.384(11) . . no
C29 C30 1.369(13) . . no
C31 C32 1.360(12) . . no
C7' C8' 1.380(8) . . no
C8' C9' 1.372(9) . . no
C9' C10' 1.378(9) . . no
C9' C9' 1.502(8) . 2_655 no
O10 O10' 1.16(5) . . yes
O10 O12' 1.62(4) . . yes
C10' C11' 1.363(8) . . no
O10' O11 1.46(5) . . yes
O11 O11' 1.13(5) . . yes
O11' O12 1.73(4) . . yes
O12 O12' 0.97(4) . . yes

loop_
_geom_torsion_atom_site_label_1
_geom_torsion_atom_site_label_2
_geom_torsion_atom_site_label_3
_geom_torsion_atom_site_label_4
_geom_torsion
_geom_torsion_site_symmetry_1
_geom_torsion_site_symmetry_2
_geom_torsion_site_symmetry_3
_geom_torsion_site_symmetry_4
_geom_torsion_publ_flag
O1 Cd N2 C1 155.7(4) . . . . no
O1 Cd N2 C1 -24.3(4) . . . 2_556 no
N3 Cd N2 C1 65.9(4) . . . . no
N3 Cd N2 C1 -114.1(4) . . . 2_556 no
O1 Cd N2 C1 -24.3(4) 2_556 . . . no
N3 Cd N2 C1 -114.1(4) 2_556 . . . no
O1 Cd N3 C7 20.4(7) . . . . no
O1 Cd N3 C11 -159.3(7) . . . . no
N2 Cd N3 C7 108.2(7) . . . . no
N2 Cd N3 C11 -71.5(6) . . . . no
N1 Cd N3 C7 -71.8(7) 1_565 . . . no
N1 Cd N3 C11 108.5(6) 1_565 . . . no
O1 Cd N3 C7 -164.0(7) 2_556 . . . no
O1 Cd N3 C11 16.3(7) 2_556 . . . no
O1' Cd' N2' C1' 151.6(4) 2_555 . . . no
O1' Cd' N2' C1' -28.4(4) . . . . no
O1' Cd' N2' C1' 151.6(4) . . . 2_555 no
C6 N1 C6 C5 0.3(10) 2_556 . . . no
Cd N1 C6 C5 -179.7(6) 1_545 . . . no
Cd N2 C1 C2 -179.1(6) . . . . no
C1 N2 C1 C2 0.9(10) 2_556 . . . no
Cd N3 C7 C8 -178.9(6) . . . . no
C7 N3 C11 C10 0.8(12) . . . . no
C11 N3 C7 C8 0.8(13) . . . . no
Cd N3 C11 C10 -179.5(6) . . . . no
N2 C1 C2 C3 -1.8(11) . . . . no
C1 C2 C3 C4 -179.2(5) . . . . no
C1 C2 C3 C2 0.8(9) . . . 2_556 no
C2 C3 C4 C5 -31.1(6) . . . . no
C2 C3 C4 C5 148.9(6) 2_556 . . . no
C2 C3 C4 C5 148.9(6) . . . 2_556 no
C3 C4 C5 C6 -179.7(6) . . . . no
C5 C4 C5 C6 0.3(9) 2_556 . . . no
C4 C5 C6 N1 -0.6(11) . . . . no
N3 C7 C8 C9 -0.9(13) . . . . no
C7 C8 C9 C10 -0.6(11) . . . . no
C7 C8 C9 C9 177.5(7) . . . 2_656 no
C8 C9 C9 C10 -35.0(11) . . 2_656 2_656 no
C10 C9 C9 C8 -35.0(11) . . 2_656 2_656 no
C10 C9 C9 C10 142.9(8) . . 2_656 2_656 no
C8 C9 C9 C8 147.0(8) . . 2_656 2_656 no
C8 C9 C10 C11 2.0(12) . . . . no
C9 C9 C10 C11 -176.1(7) 2_656 . . . no
C9 C10 C11 N3 -2.2(13) . . . . no
Cd' N1' C6' C5' 179.1(6) 1_545 . . . no
C6' N1' C6' C5' -0.9(10) 2_555 . . . no
Cd' N2' C1' C2' 179.9(6) . . . . no
C1' N2' C1' C2' -0.1(10) 2_555 . . . no
O10' Cl3 O11' O11 -36(2) . . . . no
O10' Cl3 O11' O12 136.3(18) . . . . no
O11 Cl3 O11' O12 172(2) . . . . no
O12 Cl3 O11' O11 -172(2) . . . . no
O12' Cl3 O11' O11 -140(2) . . . . no
O12' Cl3 O11' O12 31.7(17) . . . . no
O9 Cl3 O12 O11' 111.7(16) . . . . no
O9 Cl3 O12 O12' -121(2) . . . . no
O10 Cl3 O12 O11' -135.4(15) . . . . no
O10 Cl3 O12 O12' -8(2) . . . . no
O10' Cl3 O12 O11' -90(3) . . . . no
O10' Cl3 O12 O12' 38(4) . . . . no
O11 Cl3 O12 O11' -6.7(19) . . . . no
O11 Cl3 O12 O12' 121(2) . . . . no
O11' Cl3 O12 O12' 128(3) . . . . no
O12' Cl3 O12 O11' -128(3) . . . . no
O9 Cl3 O12' O10 -95.2(13) . . . . no
O9 Cl3 O12' O12 77(2) . . . . no
O10 Cl3 O12' O12 172(2) . . . . no
O10' Cl3 O12' O10 33(2) . . . . no
O10' Cl3 O12' O12 -155(2) . . . . no
O11 Cl3 O12' O10 98(2) . . . . no
O11 Cl3 O12' O12 -90(3) . . . . no
O11' Cl3 O12' O10 137.1(17) . . . . no
O11' Cl3 O12' O12 -51(3) . . . . no
O12 Cl3 O12' O10 -172(2) . . . . no
O12 Cl3 O11 O11' 9(2) . . . . no
O12' Cl3 O11 O10' -82(3) . . . . no
O12' Cl3 O11 O11' 58(3) . . . . no
O9 Cl3 O11' O11 87(2) . . . . no
O9 Cl3 O10 O10' -108(2) . . . . no
O9 Cl3 O10 O12' 118.7(15) . . . . no
O10' Cl3 O10 O12' -133(2) . . . . no
O11 Cl3 O10 O10' 4(2) . . . . no
O11 Cl3 O10 O12' -128.8(17) . . . . no
O11' Cl3 O10 O10' 52(3) . . . . no
O11' Cl3 O10 O12' -81(3) . . . . no
O12 Cl3 O10 O10' 138(2) . . . . no
O12 Cl3 O10 O12' 5.5(17) . . . . no
O12' Cl3 O10 O10' 133(2) . . . . no
O9 Cl3 O10' O10 89.1(18) . . . . no
O9 Cl3 O10' O11 -95.2(16) . . . . no
O10 Cl3 O10' O11 176(2) . . . . no
O11 Cl3 O10' O10 -176(2) . . . . no
O11' Cl3 O10' O10 -147.3(19) . . . . no
O11' Cl3 O10' O11 28.4(19) . . . . no
O12 Cl3 O10' O10 -68(3) . . . . no
O12 Cl3 O10' O11 108(2) . . . . no
O12' Cl3 O10' O10 -44(2) . . . . no
O12' Cl3 O10' O11 131.6(18) . . . . no
O9 Cl3 O11 O10' 109.6(17) . . . . no
O9 Cl3 O11 O11' -110(2) . . . . no
O10 Cl3 O11 O10' -3.4(18) . . . . no
O10 Cl3 O11 O11' 137(2) . . . . no
O10' Cl3 O11 O11' 140(3) . . . . no
O11' Cl3 O11 O10' -140(3) . . . . no
O12 Cl3 O11 O10' -131.4(19) . . . . no
O10 Cl3 O11' O12 101(2) . . . . no
O9 Cl3 O11' O12 -100.7(12) . . . . no
O10 Cl3 O11' O11 -71(3) . . . . no
N2' C1' C2' C3' 0.2(12) . . . . no
O3' O2 O2' N6 -23.1(13) . . . . no
O2' O2 O3' O3 -18(3) . . . . no
O2' O2 O3' N6 37(2) . . . . no
O2' O2 N6 O3' -140(3) . . . . no
O3' O2 N6 O2' 140(3) . . . . no
O3' O2 N6 O3 52(2) . . . . no
O3' O2 N6 C22 -124(2) . . . . no
N6 O2 O3' O3 -55(2) . . . . no
O2' O2 N6 O3 -88(2) . . . . no
O2' O2 N6 C22 96(2) . . . . no
O2 O2' N6 O3 116.1(18) . . . . no
C1' C2' C3' C2' -0.1(9) . . . 2_555 no
C1' C2' C3' C4' 179.9(5) . . . . no
O2 O2' N6 C22 -108(2) . . . . no
O2 O2' N6 O3' 56(4) . . . . no
N6 O3 O3' O2 35.8(11) . . . . no
O3' O3 N6 C22 101(2) . . . . no
O3' O3 N6 O2 -75(2) . . . . no
O3' O3 N6 O2' -124(2) . . . . no
O3 O3' N6 O2 125.8(16) . . . . no
O2 O3' N6 C22 128(2) . . . . no
C2' C3' C4' C5' -17.2(6) . . . . no
C2' C3' C4' C5' 162.9(6) . . . 2_555 no
C2' C3' C4' C5' 162.9(6) 2_555 . . . no
O2 O3' N6 O3 -125.8(16) . . . . no
O3 O3' N6 O2' 90(3) . . . . no
O3 O3' N6 C22 -106.6(17) . . . . no
O2 O3' N6 O2' -36(2) . . . . no
C3' C4' C5' C6' 179.2(6) . . . . no
C5' C4' C5' C6' -0.8(10) 2_555 . . . no
C4' C5' C6' N1' 1.8(12) . . . . no
O3 N6 C22 C23 158.3(11) . . . . no
O2' N6 C22 C23 24(2) . . . . no
O2' N6 C22 C27 -150.2(16) . . . . no
O2 N6 C22 C23 -25.7(19) . . . . no
O2 N6 C22 C27 159.7(13) . . . . no
O3 N6 C22 C27 -16.4(16) . . . . no
O3' N6 C22 C23 -142(2) . . . . no
O3' N6 C22 C27 43(3) . . . . no
C27 C22 C23 O4 179.1(9) . . . . no
C27 C22 C23 C24 0.3(14) . . . . no
N6 C22 C27 C26 175.1(10) . . . . no
N6 C22 C23 O4 4.8(15) . . . . no
N6 C22 C23 C24 -173.9(10) . . . . no
C23 C22 C27 C26 0.4(15) . . . . no
O4 C23 C24 C25 -179.4(9) . . . . no
C22 C23 C24 C25 -0.6(14) . . . . no
C23 C24 C25 C26 0.1(14) . . . . no
C24 C25 C26 C27 0.7(15) . . . . no
C24 C25 C26 Cl1 177.4(7) . . . . no
Cl1 C26 C27 C22 -177.6(8) . . . . no
C25 C26 C27 C22 -1.0(15) . . . . no
C18 N4 C17 C16 1.8(12) . . . . no
C17 N4 C18 C19 -0.9(12) . . . . no
C12 N5 C21 C20 -0.2(14) . . . . no
C21 N5 C12 C13 0.4(12) . . . . no
N5 C12 C13 C14 -1.7(12) . . . . no
C12 C13 C14 C15 -174.9(7) . . . . no
C12 C13 C14 C20 2.7(11) . . . . no
C13 C14 C15 C16 -34.0(10) . . . . no
C15 C14 C20 C21 175.1(8) . . . . no
C20 C14 C15 C16 148.6(7) . . . . no
C20 C14 C15 C19 -34.8(10) . . . . no
C13 C14 C15 C19 142.7(7) . . . . no
C13 C14 C20 C21 -2.4(12) . . . . no
C14 C15 C16 C17 174.5(7) . . . . no
C19 C15 C16 C17 -2.3(11) . . . . no
C14 C15 C19 C18 -173.7(7) . . . . no
C16 C15 C19 C18 3.0(10) . . . . no
C15 C16 C17 N4 -0.2(13) . . . . no
N4 C18 C19 C15 -1.5(12) . . . . no
C14 C20 C21 N5 1.2(14) . . . . no
C30 N7 C31 C32 -0.3(15) . . . . no
C31 N7 C30 C29 -0.8(16) . . . . no
C32 C28 C29 C30 -5.4(13) . . . . no
C29 C28 C28 C32 -27.6(12) . . 2_656 2_656 no
C32 C28 C28 C29 -27.6(12) . . 2_656 2_656 no
C32 C28 C28 C32 146.7(8) . . 2_656 2_656 no
C28 C28 C29 C30 169.2(9) 2_656 . . . no
C29 C28 C32 C31 4.6(13) . . . . no
C28 C28 C32 C31 -170.0(8) 2_656 . . . no
C29 C28 C28 C29 158.1(9) . . 2_656 2_656 no
C28 C29 C30 N7 3.8(17) . . . . no
N7 C31 C32 C28 -1.8(15) . . . . no
C7' C8' C9' C10' 0.8(10) . . . . no
C7' C8' C9' C9' 179.1(6) . . . 2_655 no
C10' C9' C9' C8' -49.2(10) . . 2_655 2_655 no
C10' C9' C9' C10' 129.1(8) . . 2_655 2_655 no
C8' C9' C9' C10' -49.2(10) . . 2_655 2_655 no
C8' C9' C10' C11' 0.5(11) . . . . no
C9' C9' C10' C11' -177.8(7) 2_655 . . . no
C8' C9' C9' C8' 132.6(8) . . 2_655 2_655 no
Cl3 O10 O10' O11 -4(2) . . . . no
O12' O10 O10' Cl3 37.8(16) . . . . no
O12' O10 O10' O11 34(4) . . . . no
Cl3 O10 O12' O12 -9(3) . . . . no
O10' O10 O12' Cl3 -43(2) . . . . no
O10' O10 O12' O12 -52(4) . . . . no
Cl3 O10' O11 O11' -47(3) . . . . no
O10 O10' O11 Cl3 5(3) . . . . no
O10 O10' O11 O11' -42(5) . . . . no
Cl3 O11 O11' O12 -6.3(17) . . . . no
O10' O11 O11' Cl3 42(3) . . . . no
O10' O11 O11' O12 36(4) . . . . no
Cl3 O11' O12 O12' -53(2) . . . . no
O11 O11' O12 Cl3 7.1(19) . . . . no
O11 O11' O12 O12' -46(4) . . . . no
Cl3 O12 O12' O10 8(2) . . . . no
O11' O12 O12' Cl3 44.1(19) . . . . no
O11' O12 O12' O10 52(4) . . . . no
